data_2208284
loop_
_publ_author_name
'H\"umeyra Pa\,sao\~glu'
'Ozan Oktay Yilan'

_publ_section_title
;
 Bis(3-ammoniopropyl)ethylenediaminium bis(squarate)
;
_journal_coeditor_code CI2006
_journal_issue 3
_journal_name_full 'Acta Crystallographica Section E'
_journal_page_first o1160
_journal_page_last o1162
_journal_paper_doi 10.1107/S1600536806006295
_journal_volume 62
_journal_year 2006
_chemical_formula_iupac 'C8 H26 N4 4+, 2C4 O4 2-'
_chemical_formula_moiety 'C8 H26 N4 4+, 2C4 O4 2-'
_chemical_formula_sum 'C16 H26 N4 O8'
_chemical_formula_weight 402.41
_chemical_name_systematic
;
Bis(3-ammoniopropyl)ethylenediaminium bis(squarate)
;
_space_group_IT_number 14
_symmetry_cell_setting monoclinic
_symmetry_space_group_name_Hall '-P 2yn'
_symmetry_space_group_name_H-M 'P 1 21/n 1'
_atom_sites_solution_hydrogens geom
_atom_sites_solution_primary direct
_atom_sites_solution_secondary difmap
_audit_creation_method SHELXL-97
_cell_angle_alpha 90.00
_cell_angle_beta 112.340(7)
_cell_angle_gamma 90.00
_cell_formula_units_Z 2
_cell_length_a 10.0027(10)
_cell_length_b 8.3325(12)
_cell_length_c 12.0951(12)
_cell_measurement_reflns_used 4300
_cell_measurement_temperature 296(2)
_cell_measurement_theta_max 27.99
_cell_measurement_theta_min 2.20
_cell_volume 932.43(19)
_computing_cell_refinement X-AREA
_computing_data_collection 'X-AREA (Stoe & Cie, 2002)'
_computing_data_reduction 'X-RED32 (Stoe & Cie, 2002)'
_computing_molecular_graphics 'ORTEPIII (Burnett & Johnson, 1996)'
_computing_publication_material 'WinGX (Farrugia, 1999)'
_computing_structure_refinement 'SHELXL97 (Sheldrick, 1997)'
_computing_structure_solution 'SHELXS97 (Sheldrick, 1997)'
_diffrn_ambient_temperature 296(2)
_diffrn_detector_area_resol_mean 6.67
_diffrn_measured_fraction_theta_full 0.986
_diffrn_measured_fraction_theta_max 0.986
_diffrn_measurement_device_type 'Stoe IPDS-II'
_diffrn_measurement_method \w
_diffrn_radiation_monochromator graphite
_diffrn_radiation_source 'fine-focus sealed tube'
_diffrn_radiation_type MoK\a
_diffrn_radiation_wavelength 0.71073
_diffrn_reflns_av_R_equivalents 0.0307
_diffrn_reflns_av_sigmaI/netI 0.0241
_diffrn_reflns_limit_h_max 13
_diffrn_reflns_limit_h_min -13
_diffrn_reflns_limit_k_max 9
_diffrn_reflns_limit_k_min -10
_diffrn_reflns_limit_l_max 15
_diffrn_reflns_limit_l_min -15
_diffrn_reflns_number 6003
_diffrn_reflns_theta_full 27.85
_diffrn_reflns_theta_max 27.85
_diffrn_reflns_theta_min 2.26
_diffrn_standards_number 0
_exptl_absorpt_coefficient_mu 0.116
_exptl_absorpt_correction_T_max 0.9746
_exptl_absorpt_correction_T_min 0.9461
_exptl_absorpt_correction_type integration
_exptl_absorpt_process_details '(X-RED32; Stoe & Cie, 2002)'
_exptl_crystal_colour colourless
_exptl_crystal_density_diffrn 1.433
_exptl_crystal_density_method 'not measured'
_exptl_crystal_description Block
_exptl_crystal_F_000 428
_exptl_crystal_size_max 0.44
_exptl_crystal_size_mid 0.42
_exptl_crystal_size_min 0.27
_refine_diff_density_max 0.173
_refine_diff_density_min -0.160
_refine_ls_extinction_method none
_refine_ls_goodness_of_fit_ref 1.087
_refine_ls_hydrogen_treatment mixed
_refine_ls_matrix_type full
_refine_ls_number_parameters 147
_refine_ls_number_reflns 2184
_refine_ls_number_restraints 0
_refine_ls_restrained_S_all 1.087
_refine_ls_R_factor_all 0.0466
_refine_ls_R_factor_gt 0.0340
_refine_ls_shift/su_max 0.001
_refine_ls_shift/su_mean 0.000
_refine_ls_structure_factor_coef Fsqd
_refine_ls_weighting_details 'calc w=1/[\s^2^(Fo^2^)+(0.0405P)^2^+0.1497P] where P=(Fo^2^+2Fc^2^)/3'
_refine_ls_weighting_scheme calc
_refine_ls_wR_factor_gt 0.0810
_refine_ls_wR_factor_ref 0.0910
_reflns_number_gt 1749
_reflns_number_total 2185
_reflns_threshold_expression I>2\s(I)
_cod_data_source_file ci2006.cif
_cod_data_source_block I
_cod_original_sg_symbol_H-M 'P 21/n'
_cod_database_code 2208284

loop_
_symmetry_equiv_pos_as_xyz
'x, y, z'
'-x+1/2, y+1/2, -z+1/2'
'-x, -y, -z'
'x-1/2, -y-1/2, z-1/2'

loop_
_atom_site_type_symbol
_atom_site_label
_atom_site_fract_x
_atom_site_fract_y
_atom_site_fract_z
_atom_site_U_iso_or_equiv
_atom_site_adp_type
_atom_site_calc_flag
_atom_site_refinement_flags
_atom_site_occupancy
C C1 0.38764(13) 0.46779(15) 0.16508(11) 0.0327(3) Uani d . 1
C C2 0.53894(13) 0.45742(15) 0.18173(11) 0.0331(3) Uani d . 1
C C3 0.50811(13) 0.31904(15) 0.10144(11) 0.0327(3) Uani d . 1
C C4 0.35404(13) 0.33359(15) 0.08141(11) 0.0320(3) Uani d . 1
C C5 0.02485(14) 0.41702(16) 0.29534(13) 0.0396(3) Uani d . 1
H H5A 0.0962 0.3320 0.3128 0.048 Uiso calc R 1
H H5B 0.0715 0.5100 0.3426 0.048 Uiso calc R 1
C C6 -0.02572(15) 0.45913(17) 0.16527(13) 0.0431(3) Uani d . 1
H H6A 0.0562 0.5000 0.1496 0.052 Uiso calc R 1
H H6B -0.0957 0.5454 0.1491 0.052 Uiso calc R 1
C C7 -0.09357(13) 0.32320(18) 0.07832(12) 0.0398(3) Uani d . 1
H H7A -0.1696 0.2743 0.0982 0.048 Uiso calc R 1
H H7B -0.1373 0.3666 -0.0019 0.048 Uiso calc R 1
C C8 -0.05583(14) 0.06240(18) -0.00135(13) 0.0422(3) Uani d . 1
H H8A -0.1034 0.1029 -0.0821 0.051 Uiso calc R 1
H H8B -0.1286 0.0134 0.0226 0.051 Uiso calc R 1
N N1 -0.09436(14) 0.36405(16) 0.33107(12) 0.0394(3) Uani d . 1
N N2 0.01414(11) 0.19726(14) 0.08063(10) 0.0336(2) Uani d . 1
O O1 0.31757(10) 0.55660(12) 0.20775(9) 0.0425(2) Uani d . 1
O O2 0.64833(9) 0.53844(12) 0.24132(10) 0.0453(3) Uani d . 1
O O3 0.57827(10) 0.22500(12) 0.06430(10) 0.0454(3) Uani d . 1
O O4 0.24332(9) 0.25863(12) 0.01838(9) 0.0417(2) Uani d . 1
H H1A -0.1216(18) 0.262(2) 0.3044(16) 0.053(5) Uiso d . 1
H H1B -0.065(2) 0.348(2) 0.4087(18) 0.060(5) Uiso d . 1
H H1C -0.1629(19) 0.435(2) 0.3144(15) 0.051(5) Uiso d . 1
H H2A 0.0636(17) 0.154(2) 0.1612(15) 0.047(4) Uiso d . 1
H H2B 0.0940(19) 0.242(2) 0.0639(15) 0.054(5) Uiso d . 1

loop_
_atom_site_aniso_label
_atom_site_aniso_U_11
_atom_site_aniso_U_22
_atom_site_aniso_U_33
_atom_site_aniso_U_12
_atom_site_aniso_U_13
_atom_site_aniso_U_23
C1 0.0290(6) 0.0340(6) 0.0325(6) -0.0008(5) 0.0088(5) -0.0006(5)
C2 0.0266(5) 0.0309(6) 0.0372(6) -0.0005(5) 0.0068(5) 0.0010(5)
C3 0.0292(6) 0.0317(6) 0.0359(6) -0.0014(5) 0.0111(5) 0.0007(5)
C4 0.0291(6) 0.0319(6) 0.0345(6) -0.0040(5) 0.0118(5) 0.0009(5)
C5 0.0313(6) 0.0364(7) 0.0493(8) 0.0012(5) 0.0133(5) -0.0066(6)
C6 0.0392(7) 0.0382(7) 0.0571(9) 0.0027(6) 0.0240(6) 0.0077(6)
C7 0.0312(6) 0.0503(8) 0.0378(7) 0.0052(6) 0.0131(5) 0.0101(6)
C8 0.0323(6) 0.0501(8) 0.0405(7) -0.0085(6) 0.0098(5) -0.0063(6)
N1 0.0422(6) 0.0357(6) 0.0419(7) 0.0057(5) 0.0179(5) 0.0033(5)
N2 0.0273(5) 0.0405(6) 0.0315(5) -0.0043(4) 0.0095(4) 0.0012(5)
O1 0.0328(4) 0.0491(6) 0.0440(5) 0.0021(4) 0.0127(4) -0.0104(4)
O2 0.0277(4) 0.0380(5) 0.0586(6) -0.0032(4) 0.0034(4) -0.0094(5)
O3 0.0354(5) 0.0470(6) 0.0551(6) 0.0015(4) 0.0186(4) -0.0106(5)
O4 0.0307(4) 0.0461(5) 0.0461(5) -0.0120(4) 0.0120(4) -0.0092(4)

loop_
_atom_type_symbol
_atom_type_description
_atom_type_scat_dispersion_real
_atom_type_scat_dispersion_imag
_atom_type_scat_source
C C 0.0033 0.0016 'International Tables Vol C Tables 4.2.6.8 and 6.1.1.4'
H H 0.0000 0.0000 'International Tables Vol C Tables 4.2.6.8 and 6.1.1.4'
N N 0.0061 0.0033 'International Tables Vol C Tables 4.2.6.8 and 6.1.1.4'
O O 0.0106 0.0060 'International Tables Vol C Tables 4.2.6.8 and 6.1.1.4'

loop_
_geom_angle_atom_site_label_1
_geom_angle_atom_site_label_2
_geom_angle_atom_site_label_3
_geom_angle_site_symmetry_1
_geom_angle_site_symmetry_3
_geom_angle
O1 C1 C2 . . 133.85(12)
O1 C1 C4 . . 135.93(11)
C2 C1 C4 . . 90.21(10)
O2 C2 C1 . . 133.12(12)
O2 C2 C3 . . 136.34(11)
C1 C2 C3 . . 90.53(10)
O3 C3 C2 . . 136.94(11)
O3 C3 C4 . . 133.77(12)
C2 C3 C4 . . 89.29(9)
O4 C4 C1 . . 136.43(11)
O4 C4 C3 . . 133.67(12)
C1 C4 C3 . . 89.90(9)
N1 C5 C6 . . 112.82(11)
N1 C5 H5A . . 109.0
C6 C5 H5A . . 109.0
N1 C5 H5B . . 109.0
C6 C5 H5B . . 109.0
H5A C5 H5B . . 107.8
C5 C6 C7 . . 115.83(12)
C5 C6 H6A . . 108.3
C7 C6 H6A . . 108.3
C5 C6 H6B . . 108.3
C7 C6 H6B . . 108.3
H6A C6 H6B . . 107.4
N2 C7 C6 . . 112.39(11)
N2 C7 H7A . . 109.1
C6 C7 H7A . . 109.1
N2 C7 H7B . . 109.1
C6 C7 H7B . . 109.1
H7A C7 H7B . . 107.9
N2 C8 C8 . 3 110.35(13)
N2 C8 H8A . . 109.6
C8 C8 H8A 3 . 109.6
N2 C8 H8B . . 109.6
C8 C8 H8B 3 . 109.6
H8A C8 H8B . . 108.1
C5 N1 H1A . . 109.8(10)
C5 N1 H1B . . 112.4(12)
H1A N1 H1B . . 99.6(16)
C5 N1 H1C . . 112.5(11)
H1A N1 H1C . . 116.5(16)
H1B N1 H1C . . 105.3(16)
C8 N2 C7 . . 111.39(10)
C8 N2 H2A . . 108.7(10)
C7 N2 H2A . . 111.3(9)
C8 N2 H2B . . 111.6(10)
C7 N2 H2B . . 111.8(10)
H2A N2 H2B . . 101.7(13)

loop_
_geom_bond_atom_site_label_1
_geom_bond_atom_site_label_2
_geom_bond_site_symmetry_2
_geom_bond_distance
_geom_bond_publ_flag
C1 O1 . 1.2570(15) y
C1 C2 . 1.4514(17) y
C1 C4 . 1.4591(18) y
C2 O2 . 1.2541(15) y
C2 C3 . 1.4629(17) y
C3 O3 . 1.2441(15) y
C3 C4 . 1.4712(16) y
C4 O4 . 1.2475(15) y
C5 N1 . 1.4816(17) ?
C5 C6 . 1.500(2) ?
C5 H5A . 0.97 ?
C5 H5B . 0.97 ?
C6 C7 . 1.519(2) ?
C6 H6A . 0.97 ?
C6 H6B . 0.97 ?
C7 N2 . 1.4966(17) ?
C7 H7A . 0.97 ?
C7 H7B . 0.97 ?
C8 N2 . 1.4860(17) ?
C8 C8 3 1.517(3) ?
C8 H8A . 0.97 ?
C8 H8B . 0.97 ?
N1 H1A . 0.910(19) ?
N1 H1B . 0.88(2) ?
N1 H1C . 0.868(19) ?
N2 H2A . 0.977(17) ?
N2 H2B . 0.969(18) ?

loop_
_geom_hbond_atom_site_label_D
_geom_hbond_atom_site_label_H
_geom_hbond_atom_site_label_A
_geom_hbond_site_symmetry_A
_geom_hbond_distance_DH
_geom_hbond_distance_HA
_geom_hbond_distance_DA
_geom_hbond_angle_DHA
N1 H1A O2 2_545 0.910(19) 1.94(2) 2.8390(17) 171.2(16)
N1 H1B O3 4_566 0.88(2) 1.98(2) 2.7905(17) 152.4(16)
N1 H1C O2 1_455 0.868(19) 1.956(19) 2.7912(16) 161.2(16)
N2 H2A O1 2_545 0.977(17) 1.777(17) 2.7355(15) 166.0(13)
N2 H2B O4 . 0.969(18) 1.783(18) 2.7195(14) 161.4(15)

loop_
_geom_torsion_atom_site_label_1
_geom_torsion_atom_site_label_2
_geom_torsion_atom_site_label_3
_geom_torsion_atom_site_label_4
_geom_torsion_site_symmetry_1
_geom_torsion
O1 C1 C2 O2 . -3.1(3)
C4 C1 C2 O2 . 177.54(15)
O1 C1 C2 C3 . 177.41(15)
C4 C1 C2 C3 . -1.93(10)
O2 C2 C3 O3 . 3.1(3)
C1 C2 C3 O3 . -177.49(16)
O2 C2 C3 C4 . -177.52(16)
C1 C2 C3 C4 . 1.91(10)
O1 C1 C4 O4 . 2.2(3)
C2 C1 C4 O4 . -178.51(15)
O1 C1 C4 C3 . -177.40(16)
C2 C1 C4 C3 . 1.92(10)
O3 C3 C4 O4 . -2.1(3)
C2 C3 C4 O4 . 178.50(15)
O3 C3 C4 C1 . 177.53(15)
C2 C3 C4 C1 . -1.90(10)
N1 C5 C6 C7 . -62.24(15)
C5 C6 C7 N2 . -68.65(14)
C8 C8 N2 C7 3 179.22(14)
C6 C7 N2 C8 . 177.63(11)
